data_2010991
loop_
_publ_author_name
'Paul C. Bell'
'Marie Drameh'
'Nicola Hanley'
'John D. Wallis'

_publ_section_title
;
 Interaction between a dimethylamino group and an electron-deficient
 alkene in ethyl
 (<i>E</i>)-2-cyano-3-(8-dimethylamino-1-naphthyl)propenoate
;
_journal_issue 6
_journal_name_full 'Acta Crystallographica Section C'
_journal_page_first 670
_journal_page_last 671
_journal_paper_doi 10.1107/S0108270100000512
_journal_volume 56
_journal_year 2000
_chemical_formula_sum 'C18 H18 N2 O2'
_chemical_formula_weight 294.34
_chemical_melting_point 336.0(10)
_chemical_name_systematic
;
Ethyl E-2-Cyano-3-(8-dimethylaminonaphth-1-yl)propenoate
;
_space_group_IT_number 2
_symmetry_cell_setting triclinic
_symmetry_space_group_name_Hall '-P 1'
_symmetry_space_group_name_H-M 'P -1'
_audit_creation_method SHELXL
_cell_angle_alpha 69.274(3)
_cell_angle_beta 68.037(3)
_cell_angle_gamma 70.933(3)
_cell_formula_units_Z 2
_cell_length_a 8.3856(4)
_cell_length_b 9.7270(4)
_cell_length_c 11.1860(5)
_cell_measurement_reflns_used 11581
_cell_measurement_temperature 150(2)
_cell_measurement_theta_max 23.65
_cell_measurement_theta_min 2.64
_cell_volume 771.31(6)
_computing_cell_refinement
;
DENZO and COLLECT
;
_computing_data_collection
;
DENZO (Otinowski & Minor, 1997) and COLLECT (Hooft, 1998)
;
_computing_data_reduction
;
DENZO and COLLECT
;
_computing_molecular_graphics 'ORTEPIII (Johnson & Burnett, 1996)'
_computing_publication_material SHELXL93
_computing_structure_refinement 'SHELXL93 (Sheldrick, 1993)'
_computing_structure_solution 'SHELXS86 (Sheldrick, 1990)'
_diffrn_ambient_temperature 150(2)
_diffrn_detector_area_resol_mean 9.091
_diffrn_measurement_device 'Enraf Nonius KappaCCD area detector'
_diffrn_measurement_method '\f and \w scans to fill Ewald sphere'
_diffrn_radiation_monochromator graphite
_diffrn_radiation_source 'Enraf-Nonius FR591 rotating anode'
_diffrn_radiation_type MoKa
_diffrn_radiation_wavelength .71069
_diffrn_reflns_av_R_equivalents .0468
_diffrn_reflns_av_sigmaI/netI .0380
_diffrn_reflns_limit_h_max 10
_diffrn_reflns_limit_h_min -10
_diffrn_reflns_limit_k_max 12
_diffrn_reflns_limit_k_min -12
_diffrn_reflns_limit_l_max 13
_diffrn_reflns_limit_l_min -13
_diffrn_reflns_number 11581
_diffrn_reflns_theta_max 26.35
_diffrn_reflns_theta_min 2.64
_exptl_absorpt_coefficient_mu .084
_exptl_absorpt_correction_T_max .992
_exptl_absorpt_correction_T_min .912
_exptl_absorpt_correction_type multi-scan
_exptl_absorpt_process_details
;
using multiple and symmetry-related data measurements via the program
SORTAV (Blessing, 1995).
;
_exptl_crystal_colour yellow
_exptl_crystal_density_diffrn 1.267
_exptl_crystal_description plate
_exptl_crystal_F_000 312
_exptl_crystal_size_max .3
_exptl_crystal_size_mid .3
_exptl_crystal_size_min .1
_refine_diff_density_max .564
_refine_diff_density_min -.375
_refine_ls_extinction_coef .053(10)
_refine_ls_extinction_method 'SHELXL93 (Sheldrick, 1993)'
_refine_ls_goodness_of_fit_all 1.064
_refine_ls_goodness_of_fit_obs 1.115
_refine_ls_hydrogen_treatment refall
_refine_ls_matrix_type full
_refine_ls_number_parameters 272
_refine_ls_number_reflns 2939
_refine_ls_number_restraints 0
_refine_ls_restrained_S_all 1.072
_refine_ls_restrained_S_obs 1.115
_refine_ls_R_factor_all .0680
_refine_ls_R_factor_obs .0530
_refine_ls_shift/esd_max -.027
_refine_ls_shift/esd_mean .004
_refine_ls_structure_factor_coef Fsqd
_refine_ls_weighting_details 'w = 1/[s^2^(Fo^2^)+( 0.0865P)^2^+0.2090P] where P=(Fo^2^+2Fc^2^)/3'
_refine_ls_weighting_scheme calc
_refine_ls_wR_factor_all .1575
_refine_ls_wR_factor_obs .1435
_reflns_number_observed 2461
_reflns_number_total 3134
_reflns_observed_criterion >2sigma(I)
_cod_data_source_file fg1575.cif
_cod_data_source_block V
_cod_depositor_comments
;
The following automatic conversions were performed:

'_chemical_melting_point' value '335-337' was changed to '336.0(10)'
- the average value was taken and precision was estimated.

Automatic conversion script
Id: cif_fix_values 1646 2011-03-28 12:23:43Z adriana 

The following automatic conversions were performed:

'_chemical_melting_point' value '335-337' was changed to '336.0(10)'
- the average value was taken and precision was estimated.

Automatic conversion script
Id: cif_fix_values 1715 2011-07-08 13:25:40Z adriana 

The following automatic conversions were performed:

'_refine_ls_weighting_scheme' value 'calc w = 1/[s^2^(Fo^2^)+(
0.0865P)^2^+0.2090P] where P=(Fo^2^+2Fc^2^)/3' was changed to 'calc'.
New tag '_refine_ls_weighting_details' was created. The value of the
new tag was set to 'w = 1/[s^2^(Fo^2^)+( 0.0865P)^2^+0.2090P] where
P=(Fo^2^+2Fc^2^)/3'.

Automatic conversion script
Id: cif_fix_values 3143 2015-03-26 13:38:13Z robertas 
;
_cod_database_code 2010991

loop_
_symmetry_equiv_pos_as_xyz
'x, y, z'
'-x, -y, -z'

loop_
_atom_site_aniso_label
_atom_site_aniso_U_11
_atom_site_aniso_U_22
_atom_site_aniso_U_33
_atom_site_aniso_U_12
_atom_site_aniso_U_13
_atom_site_aniso_U_23
O1 .0498(8) .0374(7) .0308(7) -.0050(6) .0024(6) -.0137(6)
O2 .0474(8) .0319(7) .0300(7) -.0001(6) .0069(6) -.0029(5)
N1 .0247(7) .0321(8) .0348(8) -.0059(6) -.0059(6) -.0083(6)
N2 .0693(12) .0335(9) .0318(8) -.0105(8) -.0035(8) -.0105(7)
C1 .0285(8) .0255(8) .0319(8) -.0016(6) -.0086(7) -.0094(7)
C2 .0419(11) .0421(10) .0449(11) -.0080(8) -.0161(9) -.0174(9)
C3 .0550(12) .0484(11) .0363(10) -.0026(9) -.0179(9) -.0207(9)
C4 .0430(11) .0354(9) .0237(8) .0009(8) -.0073(8) -.0092(7)
C5 .0309(9) .0338(9) .0272(8) -.0057(7) .0009(7) -.0049(7)
C6 .0304(9) .0407(10) .0388(10) -.0147(8) -.0008(8) -.0110(8)
C7 .0311(9) .0390(10) .0313(9) -.0095(7) -.0046(7) -.0129(8)
C8 .0242(8) .0253(8) .0242(8) -.0014(6) -.0042(6) -.0085(6)
C9 .0299(8) .0257(8) .0257(8) .0017(6) -.0063(7) -.0067(7)
C10 .0246(8) .0219(8) .0249(8) .0009(6) -.0058(6) -.0073(6)
C11 .0267(8) .0294(9) .0260(8) -.0050(6) -.0058(7) -.0070(7)
C12 .0319(9) .0294(8) .0258(8) -.0057(7) -.0043(7) -.0068(7)
C13 .0417(10) .0329(10) .0226(8) -.0075(7) -.0013(7) -.0101(7)
C14 .0318(9) .0299(9) .0272(8) -.0034(7) -.0049(7) -.0079(7)
C15 .0438(11) .0332(9) .0282(9) -.0045(8) .0017(8) -.0018(8)
C16 .0516(13) .0590(14) .0446(12) -.0128(11) -.0065(10) -.0131(11)
C18 .0323(10) .0551(13) .0499(13) .0015(9) -.0090(9) -.0137(11)
C19 .0481(12) .0423(11) .0484(12) -.0202(10) -.0120(10) -.0045(9)

loop_
_atom_site_label
_atom_site_fract_x
_atom_site_fract_y
_atom_site_fract_z
_atom_site_U_iso_or_equiv
_atom_site_thermal_displace_type
_atom_site_calc_flag
_atom_site_refinement_flags
_atom_site_occupancy
_atom_site_disorder_group
_atom_site_type_symbol
O1 .8648(2) .11607(14) .29739(12) .0436(4) Uani d . 1 . O
O2 .7128(2) .34797(14) .31416(12) .0459(4) Uani d . 1 . O
N1 .7205(2) .3321(2) .67642(14) .0317(4) Uani d . 1 . N
N2 .7127(3) -.1417(2) .5963(2) .0480(5) Uani d . 1 . N
C1 .6035(2) .2969(2) .8090(2) .0294(4) Uani d . 1 . C
C2 .6154(3) .3296(2) .9149(2) .0406(5) Uani d . 1 . C
C3 .4988(3) .2899(2) 1.0433(2) .0448(5) Uani d . 1 . C
C4 .3734(3) .2158(2) 1.0662(2) .0369(4) Uani d . 1 . C
C5 .2278(2) .1022(2) .9817(2) .0349(4) Uani d . 1 . C
C6 .2133(2) .0677(2) .8789(2) .0376(4) Uani d . 1 . C
C7 .3242(2) .1122(2) .7482(2) .0337(4) Uani d . 1 . C
C8 .4493(2) .1900(2) .7218(2) .0260(4) Uani d . 1 . C
C9 .3563(2) .1802(2) .9600(2) .0298(4) Uani d . 1 . C
C10 .4710(2) .2233(2) .82888(15) .0255(4) Uani d . 1 . C
C11 .5545(2) .2415(2) .5816(2) .0284(4) Uani d . 1 . C
C12 .6576(2) .1481(2) .5038(2) .0308(4) Uani d . 1 . C
C13 .6885(2) -.0134(2) .5567(2) .0343(4) Uani d . 1 . C
C14 .7572(2) .1993(2) .3615(2) .0316(4) Uani d . 1 . C
C15 .8184(3) .4128(2) .1805(2) .0418(5) Uani d . 1 . C
C16 .9449(3) .4774(3) .1932(2) .0541(6) Uani d . 1 . C
C18 .8861(3) .2192(3) .6571(2) .0498(5) Uani d . 1 . C
C19 .7474(3) .4856(2) .6269(2) .0464(5) Uani d . 1 . C
H2 .711(3) .377(3) .900(2) .051(6) Uiso d . 1 . H
H3 .509(3) .310(3) 1.114(3) .057(7) Uiso d . 1 . H
H4 .299(3) .180(2) 1.153(2) .042(5) Uiso d . 1 . H
H5 .152(3) .073(2) 1.073(2) .049(6) Uiso d . 1 . H
H6 .124(3) .017(3) .890(2) .052(6) Uiso d . 1 . H
H7 .310(3) .090(2) .672(2) .042(5) Uiso d . 1 . H
H11 .539(2) .348(2) .541(2) .023(4) Uiso d . 1 . H
H15A .880(3) .328(2) .132(2) .049(6) Uiso d . 1 . H
H15B .735(3) .490(2) .133(2) .042(5) Uiso d . 1 . H
H16A 1.030(4) .389(3) .246(3) .067(7) Uiso d . 1 . H
H16B .880(3) .562(3) .248(3) .066(7) Uiso d . 1 . H
H16C 1.029(4) .528(3) .092(3) .086(8) Uiso d . 1 . H
H18A .953(3) .223(2) .709(2) .052(6) Uiso d . 1 . H
H18B .951(3) .248(3) .556(3) .063(7) Uiso d . 1 . H
H18C .860(3) .114(3) .688(2) .050(6) Uiso d . 1 . H
H19A .807(3) .502(3) .530(3) .059(7) Uiso d . 1 . H
H19B .824(4) .499(3) .667(3) .069(8) Uiso d . 1 . H
H19C .632(4) .558(3) .643(2) .058(7) Uiso d . 1 . H

loop_
_atom_type_symbol
_atom_type_description
_atom_type_scat_dispersion_real
_atom_type_scat_dispersion_imag
_atom_type_scat_source
C C .0033 .0016 'International Tables Vol C Tables 4.2.6.8 and 6.1.1.4'
H H .0000 .0000 'International Tables Vol C Tables 4.2.6.8 and 6.1.1.4'
N N .0061 .0033 'International Tables Vol C Tables 4.2.6.8 and 6.1.1.4'
O O .0106 .0060 'International Tables Vol C Tables 4.2.6.8 and 6.1.1.4'

loop_
_geom_angle_atom_site_label_1
_geom_angle_atom_site_label_2
_geom_angle_atom_site_label_3
_geom_angle
_geom_angle_publ_flag
C14 O2 C15 116.55(14) yes
C1 N1 C18 112.84(14) yes
C1 N1 C19 114.89(15) yes
C18 N1 C19 112.5(2) yes
C2 C1 C10 119.9(2) ?
C2 C1 N1 123.3(2) ?
C10 C1 N1 116.84(14) ?
H2 C2 C1 118.6(13) ?
H2 C2 C3 120.6(13) ?
C1 C2 C3 120.7(2) ?
H3 C3 C4 118.9(15) ?
H3 C3 C2 120.2(15) ?
C4 C3 C2 120.8(2) ?
H4 C4 C3 122.7(12) ?
H4 C4 C9 116.9(12) ?
C3 C4 C9 120.3(2) ?
H5 C5 C6 121.5(13) ?
H5 C5 C9 117.8(13) ?
C6 C5 C9 120.8(2) ?
H6 C6 C5 123.0(13) ?
H6 C6 C7 116.7(13) ?
C5 C6 C7 120.3(2) ?
H7 C7 C8 119.0(12) ?
H7 C7 C6 119.9(12) ?
C8 C7 C6 121.1(2) ?
C7 C8 C10 119.75(15) ?
C7 C8 C11 118.56(15) ?
C10 C8 C11 121.65(14) ?
C5 C9 C4 121.3(2) ?
C5 C9 C10 119.5(2) ?
C4 C9 C10 119.3(2) ?
C1 C10 C9 118.99(15) ?
C1 C10 C8 122.37(14) ?
C9 C10 C8 118.64(14) ?
H11 C11 C12 117.9(10) ?
H11 C11 C8 117.9(10) ?
C12 C11 C8 123.80(15) yes
C11 C12 C13 121.59(15) yes
C11 C12 C14 124.16(15) yes
C13 C12 C14 114.14(14) yes
N2 C13 C12 178.6(2) yes
O1 C14 O2 124.3(2) yes
O1 C14 C12 123.8(2) yes
O2 C14 C12 111.91(14) yes
H15B C15 H15A 108.0(17) ?
H15B C15 O2 106.9(12) ?
H15A C15 O2 107.8(12) ?
H15B C15 C16 112.8(12) ?
H15A C15 C16 112.6(12) ?
O2 C15 C16 108.4(2) ?
H16A C16 H16B 108.0(19) ?
H16A C16 H16C 108(2) ?
H16B C16 H16C 109(2) ?
H16A C16 C15 109.0(14) ?
H16B C16 C15 112.1(14) ?
H16C C16 C15 110.6(15) ?
H18A C18 H18C 109.5(18) ?
H18A C18 H18B 111.4(19) ?
H18C C18 H18B 111.7(19) ?
H18A C18 N1 108.9(13) ?
H18C C18 N1 109.6(13) ?
H18B C18 N1 105.7(14) ?
H19B C19 H19A 108(2) ?
H19B C19 H19C 111(2) ?
H19A C19 H19C 110(2) ?
H19B C19 N1 111.9(15) ?
H19A C19 N1 106.2(14) ?
H19C C19 N1 109.4(14) ?

loop_
_geom_bond_atom_site_label_1
_geom_bond_atom_site_label_2
_geom_bond_site_symmetry_2
_geom_bond_distance
_geom_bond_publ_flag
O1 C14 . 1.198(2) yes
O2 C14 . 1.328(2) yes
O2 C15 . 1.457(2) yes
N1 C1 . 1.432(2) yes
N1 C18 . 1.459(2) yes
N1 C19 . 1.459(2) yes
N2 C13 . 1.143(2) yes
C1 C2 . 1.376(3) ?
C1 C10 . 1.420(2) ?
C2 H2 . .98(2) ?
C2 C3 . 1.404(3) ?
C3 H3 . .92(2) ?
C3 C4 . 1.361(3) ?
C4 H4 . .95(2) ?
C4 C9 . 1.416(2) ?
C5 H5 . .98(2) ?
C5 C6 . 1.362(3) ?
C5 C9 . 1.415(3) ?
C6 H6 . .98(2) ?
C6 C7 . 1.410(2) ?
C7 H7 . 1.00(2) ?
C7 C8 . 1.374(2) ?
C8 C10 . 1.432(2) ?
C8 C11 . 1.478(2) yes
C9 C10 . 1.423(2) ?
C11 H11 . .96(2) ?
C11 C12 . 1.346(2) ?
C12 C13 . 1.441(2) yes
C12 C14 . 1.482(2) yes
C15 H15B . 1.00(2) ?
C15 H15A . 1.04(2) ?
C15 C16 . 1.467(3) ?
C16 H16A . 1.08(3) ?
C16 H16B . 1.08(3) ?
C16 H16C . 1.12(3) ?
C18 H18A . .96(2) ?
C18 H18C . 1.02(2) ?
C18 H18B . 1.03(3) ?
C19 H19B . .97(3) ?
C19 H19A . .98(3) ?
C19 H19C . .99(3) ?

loop_
_cod_related_entry_id
_cod_related_entry_database
_cod_related_entry_code
1 ChemSpider 30652289
